data_4038757
loop_
_publ_author_name
'Zhang, Lili'
'Deng, Kezuan'
'Wu, Gaorong'
'Yang, Jinyue'
'Tang, Shibiao'
'Fu, Xiaopan'
'Xia, Chengcai'
'Ji, Yafei'

_publ_section_title
;
 Ruthenium(II)-Catalyzed \a-Fluoroalkenylation of Oxime Ethers with
 <i>gem</i>-Difluorostyrenes <i>via</i> C-H Activation and C-F Cleavage.
;
_journal_issue 19
_journal_name_full 'The Journal of organic chemistry'
_journal_page_first 12670
_journal_page_last 12681
_journal_paper_doi 10.1021/acs.joc.0c01842
_journal_volume 85
_journal_year 2020
_chemical_formula_sum 'C18 H17 Br F N O2'
_chemical_formula_weight 378.23
_space_group_crystal_system triclinic
_space_group_IT_number 2
_space_group_name_Hall '-P 1'
_space_group_name_H-M_alt 'P -1'
_atom_sites_solution_hydrogens geom
_audit_creation_method SHELXL-2013
_cell_angle_alpha 78.408(2)
_cell_angle_beta 89.070(2)
_cell_angle_gamma 86.152(2)
_cell_formula_units_Z 2
_cell_length_a 6.8494(4)
_cell_length_b 10.5416(7)
_cell_length_c 11.8942(8)
_cell_measurement_reflns_used 9837
_cell_measurement_temperature 293(2)
_cell_measurement_theta_max 54.887
_cell_measurement_theta_min 4.723
_cell_volume 839.39(9)
_computing_cell_refinement 'Bruker SAINT'
_computing_data_collection 'Bruker APEX2'
_computing_data_reduction 'Bruker SAINT'
_computing_molecular_graphics 'Bruker SHELXTL'
_computing_publication_material 'Bruker SHELXTL'
_computing_structure_refinement 'SHELXL-2013 (Sheldrick, 2013)'
_computing_structure_solution 'SHELXS-97 (Sheldrick 2008)'
_diffrn_ambient_temperature 293(2)
_diffrn_measured_fraction_theta_full 0.997
_diffrn_measured_fraction_theta_max 0.998
_diffrn_measurement_device_type 'Bruker APEX-II CCD'
_diffrn_measurement_method '\f and \w scans'
_diffrn_radiation_type MoK\a
_diffrn_radiation_wavelength 0.71073
_diffrn_reflns_av_R_equivalents 0.0477
_diffrn_reflns_av_unetI/netI 0.0308
_diffrn_reflns_Laue_measured_fraction_full 0.997
_diffrn_reflns_Laue_measured_fraction_max 0.998
_diffrn_reflns_limit_h_max 8
_diffrn_reflns_limit_h_min -8
_diffrn_reflns_limit_k_max 12
_diffrn_reflns_limit_k_min -12
_diffrn_reflns_limit_l_max 14
_diffrn_reflns_limit_l_min -14
_diffrn_reflns_number 20510
_diffrn_reflns_point_group_measured_fraction_full 0.997
_diffrn_reflns_point_group_measured_fraction_max 0.998
_diffrn_reflns_theta_full 25.242
_diffrn_reflns_theta_max 25.990
_diffrn_reflns_theta_min 2.362
_exptl_absorpt_coefficient_mu 2.467
_exptl_absorpt_correction_T_max 0.7456
_exptl_absorpt_correction_T_min 0.4996
_exptl_absorpt_correction_type multi-scan
_exptl_absorpt_process_details sadabs
_exptl_crystal_colour colorless
_exptl_crystal_density_diffrn 1.497
_exptl_crystal_description prismatic
_exptl_crystal_F_000 384
_exptl_crystal_size_max 0.160
_exptl_crystal_size_mid 0.140
_exptl_crystal_size_min 0.110
_refine_diff_density_max 0.530
_refine_diff_density_min -0.463
_refine_diff_density_rms 0.053
_refine_ls_extinction_method none
_refine_ls_goodness_of_fit_ref 1.039
_refine_ls_hydrogen_treatment constr
_refine_ls_matrix_type full
_refine_ls_number_parameters 211
_refine_ls_number_reflns 3284
_refine_ls_number_restraints 0
_refine_ls_restrained_S_all 1.039
_refine_ls_R_factor_all 0.0396
_refine_ls_R_factor_gt 0.0317
_refine_ls_shift/su_max 0.000
_refine_ls_shift/su_mean 0.000
_refine_ls_structure_factor_coef Fsqd
_refine_ls_weighting_details 'w=1/[\s^2^(Fo^2^)+(0.0513P)^2^+0.2265P] where P=(Fo^2^+2Fc^2^)/3'
_refine_ls_weighting_scheme calc
_refine_ls_wR_factor_gt 0.0855
_refine_ls_wR_factor_ref 0.0905
_reflns_Friedel_coverage 0.000
_reflns_number_gt 2817
_reflns_number_total 3284
_reflns_threshold_expression 'I > 2\s(I)'
_cod_data_source_file jo0c01842_si_001.cif
_cod_data_source_block mo_d8v20271_0m
_cod_depositor_comments 'Adding full bibliography for 4038757.cif.'
_cod_database_code 4038757
_shelx_space_group_comment
; 
The symmetry employed for this shelxl refinement is uniquely defined 
by the following loop, which should always be used as a source of 
symmetry information in preference to the above space-group names. 
They are only intended as comments. 
;
_shelx_estimated_absorpt_t_min 0.694
_shelx_estimated_absorpt_t_max 0.773
_shelxl_version_number 2013-4

loop_
_space_group_symop_operation_xyz
'x, y, z'
'-x, -y, -z'

loop_
_atom_site_label
_atom_site_type_symbol
_atom_site_fract_x
_atom_site_fract_y
_atom_site_fract_z
_atom_site_U_iso_or_equiv
_atom_site_adp_type
_atom_site_occupancy
_atom_site_site_symmetry_order
_atom_site_calc_flag
_atom_site_refinement_flags_posn
_atom_site_refinement_flags_adp
_atom_site_refinement_flags_occupancy
_atom_site_disorder_assembly
_atom_site_disorder_group
Br1 Br -0.29112(4) 0.03942(3) 0.72108(2) 0.05858(13) Uani 1 1 d . . . . .
F1 F 0.2673(2) 0.49004(14) 0.38832(14) 0.0600(4) Uani 1 1 d . . . . .
O1 O 0.5910(2) 0.10216(15) 0.09670(15) 0.0469(4) Uani 1 1 d . . . . .
O2 O 1.0601(3) 0.59079(17) 0.12151(15) 0.0534(4) Uani 1 1 d . . . . .
N1 N 0.6798(3) 0.18918(18) 0.15379(16) 0.0395(4) Uani 1 1 d . . . . .
C1 C 0.0109(3) 0.2832(2) 0.4706(2) 0.0448(5) Uani 1 1 d . . . . .
H1 H -0.0156 0.3623 0.4208 0.054 Uiso 1 1 calc R U . . .
C2 C -0.1347(3) 0.2290(2) 0.5436(2) 0.0467(5) Uani 1 1 d . . . . .
H2 H -0.2587 0.2712 0.5422 0.056 Uiso 1 1 calc R U . . .
C3 C -0.0946(3) 0.1124(2) 0.61803(19) 0.0421(5) Uani 1 1 d . . . . .
C4 C 0.0865(4) 0.0464(2) 0.6195(2) 0.0428(5) Uani 1 1 d . . . . .
H4 H 0.1119 -0.0330 0.6691 0.051 Uiso 1 1 calc R U . . .
C5 C 0.2293(3) 0.1013(2) 0.5455(2) 0.0420(5) Uani 1 1 d . . . . .
H5 H 0.3514 0.0570 0.5453 0.050 Uiso 1 1 calc R U . . .
C6 C 0.1964(3) 0.2204(2) 0.47124(18) 0.0378(5) Uani 1 1 d . . . . .
C7 C 0.3586(3) 0.2734(2) 0.3981(2) 0.0425(5) Uani 1 1 d . . . . .
H7 H 0.4492 0.2125 0.3771 0.051 Uiso 1 1 calc R U . . .
C8 C 0.3926(3) 0.3962(2) 0.35823(19) 0.0401(5) Uani 1 1 d . . . . .
C9 C 0.5589(3) 0.4506(2) 0.29060(19) 0.0384(5) Uani 1 1 d . . . . .
C10 C 0.6398(4) 0.5594(2) 0.3169(2) 0.0441(5) Uani 1 1 d . . . . .
H10 H 0.5797 0.5990 0.3728 0.053 Uiso 1 1 calc R U . . .
C11 C 0.8045(4) 0.6100(2) 0.2634(2) 0.0438(5) Uani 1 1 d . . . . .
H11 H 0.8540 0.6829 0.2825 0.053 Uiso 1 1 calc R U . . .
C12 C 0.8965(3) 0.5515(2) 0.18054(19) 0.0402(5) Uani 1 1 d . . . . .
C13 C 0.8177(3) 0.4435(2) 0.15187(18) 0.0390(5) Uani 1 1 d . . . . .
H13 H 0.8800 0.4041 0.0965 0.047 Uiso 1 1 calc R U . . .
C14 C 0.6497(3) 0.3937(2) 0.20356(18) 0.0352(4) Uani 1 1 d . . . . .
C15 C 0.5636(3) 0.2885(2) 0.15691(18) 0.0366(5) Uani 1 1 d . . . . .
C16 C 0.3625(4) 0.3112(3) 0.1062(2) 0.0536(6) Uani 1 1 d . . . . .
H16A H 0.3716 0.3204 0.0243 0.080 Uiso 1 1 calc R U . . .
H16B H 0.3003 0.3889 0.1244 0.080 Uiso 1 1 calc R U . . .
H16C H 0.2867 0.2389 0.1372 0.080 Uiso 1 1 calc R U . . .
C17 C 0.7280(4) -0.0040(3) 0.0904(3) 0.0587(7) Uani 1 1 d . . . . .
H17A H 0.6806 -0.0535 0.0383 0.088 Uiso 1 1 calc R U . . .
H17B H 0.7441 -0.0583 0.1652 0.088 Uiso 1 1 calc R U . . .
H17C H 0.8516 0.0284 0.0635 0.088 Uiso 1 1 calc R U . . .
C18 C 1.1455(4) 0.7034(3) 0.1438(3) 0.0578(7) Uani 1 1 d . . . . .
H18A H 1.2609 0.7191 0.0975 0.087 Uiso 1 1 calc R U . . .
H18B H 1.1798 0.6897 0.2235 0.087 Uiso 1 1 calc R U . . .
H18C H 1.0531 0.7771 0.1254 0.087 Uiso 1 1 calc R U . . .

loop_
_atom_site_aniso_label
_atom_site_aniso_U_11
_atom_site_aniso_U_22
_atom_site_aniso_U_33
_atom_site_aniso_U_23
_atom_site_aniso_U_13
_atom_site_aniso_U_12
Br1 0.05934(19) 0.0636(2) 0.05904(19) -0.02118(13) 0.01773(12) -0.02681(13)
F1 0.0598(9) 0.0418(8) 0.0805(11) -0.0197(7) 0.0291(8) -0.0028(7)
O1 0.0497(9) 0.0388(8) 0.0585(10) -0.0236(7) -0.0024(8) -0.0048(7)
O2 0.0591(11) 0.0514(10) 0.0566(10) -0.0231(8) 0.0209(8) -0.0218(8)
N1 0.0452(10) 0.0353(10) 0.0416(10) -0.0151(8) 0.0005(8) -0.0053(8)
C1 0.0439(12) 0.0411(12) 0.0471(13) -0.0043(10) -0.0009(10) 0.0001(10)
C2 0.0377(12) 0.0482(13) 0.0559(14) -0.0153(11) 0.0034(10) -0.0006(10)
C3 0.0456(12) 0.0456(13) 0.0401(12) -0.0174(10) 0.0055(9) -0.0138(10)
C4 0.0503(13) 0.0384(12) 0.0396(12) -0.0065(9) -0.0020(10) -0.0062(10)
C5 0.0423(12) 0.0393(12) 0.0454(12) -0.0111(10) 0.0000(10) -0.0006(10)
C6 0.0402(11) 0.0396(11) 0.0364(11) -0.0134(9) 0.0025(9) -0.0050(9)
C7 0.0444(12) 0.0409(12) 0.0438(12) -0.0134(10) 0.0067(10) -0.0014(10)
C8 0.0428(12) 0.0390(12) 0.0403(12) -0.0142(9) 0.0045(9) 0.0014(9)
C9 0.0443(12) 0.0336(11) 0.0382(11) -0.0103(9) 0.0036(9) -0.0014(9)
C10 0.0530(14) 0.0411(12) 0.0425(12) -0.0196(10) 0.0084(10) -0.0038(10)
C11 0.0540(14) 0.0367(12) 0.0445(12) -0.0163(10) 0.0047(10) -0.0073(10)
C12 0.0458(12) 0.0369(11) 0.0391(11) -0.0089(9) 0.0044(9) -0.0070(10)
C13 0.0468(12) 0.0371(11) 0.0359(11) -0.0140(9) 0.0057(9) -0.0031(9)
C14 0.0405(11) 0.0316(10) 0.0343(10) -0.0094(8) -0.0008(8) 0.0009(9)
C15 0.0421(12) 0.0351(11) 0.0335(10) -0.0087(8) 0.0016(9) -0.0042(9)
C16 0.0505(14) 0.0504(14) 0.0630(16) -0.0198(12) -0.0139(12) 0.0042(12)
C17 0.0701(18) 0.0444(14) 0.0674(17) -0.0276(13) -0.0007(14) 0.0033(13)
C18 0.0676(17) 0.0482(14) 0.0623(16) -0.0170(12) 0.0162(13) -0.0230(13)

loop_
_atom_type_symbol
_atom_type_description
_atom_type_scat_dispersion_real
_atom_type_scat_dispersion_imag
_atom_type_scat_source
C C 0.0033 0.0016 'International Tables Vol C Tables 4.2.6.8 and 6.1.1.4'
H H 0.0000 0.0000 'International Tables Vol C Tables 4.2.6.8 and 6.1.1.4'
Br Br -0.2901 2.4595 'International Tables Vol C Tables 4.2.6.8 and 6.1.1.4'
F F 0.0171 0.0103 'International Tables Vol C Tables 4.2.6.8 and 6.1.1.4'
N N 0.0061 0.0033 'International Tables Vol C Tables 4.2.6.8 and 6.1.1.4'
O O 0.0106 0.0060 'International Tables Vol C Tables 4.2.6.8 and 6.1.1.4'

loop_
_geom_angle_atom_site_label_1
_geom_angle_atom_site_label_2
_geom_angle_atom_site_label_3
_geom_angle
_geom_angle_site_symmetry_1
_geom_angle_site_symmetry_3
_geom_angle_publ_flag
N1 O1 C17 108.81(18) . . ?
C12 O2 C18 118.29(18) . . ?
C15 N1 O1 110.56(18) . . ?
C2 C1 C6 120.7(2) . . ?
C2 C1 H1 119.6 . . ?
C6 C1 H1 119.6 . . ?
C3 C2 C1 119.5(2) . . ?
C3 C2 H2 120.2 . . ?
C1 C2 H2 120.2 . . ?
C2 C3 C4 121.3(2) . . ?
C2 C3 Br1 119.88(18) . . ?
C4 C3 Br1 118.84(18) . . ?
C3 C4 C5 118.4(2) . . ?
C3 C4 H4 120.8 . . ?
C5 C4 H4 120.8 . . ?
C4 C5 C6 122.1(2) . . ?
C4 C5 H5 118.9 . . ?
C6 C5 H5 118.9 . . ?
C5 C6 C1 117.9(2) . . ?
C5 C6 C7 118.5(2) . . ?
C1 C6 C7 123.6(2) . . ?
C8 C7 C6 128.5(2) . . ?
C8 C7 H7 115.8 . . ?
C6 C7 H7 115.8 . . ?
C7 C8 F1 118.5(2) . . ?
C7 C8 C9 129.1(2) . . ?
F1 C8 C9 112.23(19) . . ?
C10 C9 C14 117.9(2) . . ?
C10 C9 C8 119.07(19) . . ?
C14 C9 C8 122.9(2) . . ?
C11 C10 C9 122.5(2) . . ?
C11 C10 H10 118.8 . . ?
C9 C10 H10 118.8 . . ?
C10 C11 C12 119.4(2) . . ?
C10 C11 H11 120.3 . . ?
C12 C11 H11 120.3 . . ?
O2 C12 C11 125.5(2) . . ?
O2 C12 C13 115.19(19) . . ?
C11 C12 C13 119.3(2) . . ?
C14 C13 C12 121.70(19) . . ?
C14 C13 H13 119.1 . . ?
C12 C13 H13 119.1 . . ?
C13 C14 C9 119.2(2) . . ?
C13 C14 C15 117.51(18) . . ?
C9 C14 C15 123.1(2) . . ?
N1 C15 C14 115.19(19) . . ?
N1 C15 C16 124.9(2) . . ?
C14 C15 C16 119.49(19) . . ?
C15 C16 H16A 109.5 . . ?
C15 C16 H16B 109.5 . . ?
H16A C16 H16B 109.5 . . ?
C15 C16 H16C 109.5 . . ?
H16A C16 H16C 109.5 . . ?
H16B C16 H16C 109.5 . . ?
O1 C17 H17A 109.5 . . ?
O1 C17 H17B 109.5 . . ?
H17A C17 H17B 109.5 . . ?
O1 C17 H17C 109.5 . . ?
H17A C17 H17C 109.5 . . ?
H17B C17 H17C 109.5 . . ?
O2 C18 H18A 109.5 . . ?
O2 C18 H18B 109.5 . . ?
H18A C18 H18B 109.5 . . ?
O2 C18 H18C 109.5 . . ?
H18A C18 H18C 109.5 . . ?
H18B C18 H18C 109.5 . . ?

loop_
_geom_bond_atom_site_label_1
_geom_bond_atom_site_label_2
_geom_bond_distance
_geom_bond_site_symmetry_2
_geom_bond_publ_flag
Br1 C3 1.901(2) . ?
F1 C8 1.364(3) . ?
O1 N1 1.418(2) . ?
O1 C17 1.424(3) . ?
O2 C12 1.357(3) . ?
O2 C18 1.431(3) . ?
N1 C15 1.279(3) . ?
C1 C2 1.387(3) . ?
C1 C6 1.392(3) . ?
C1 H1 0.9300 . ?
C2 C3 1.378(4) . ?
C2 H2 0.9300 . ?
C3 C4 1.379(3) . ?
C4 C5 1.382(3) . ?
C4 H4 0.9300 . ?
C5 C6 1.389(3) . ?
C5 H5 0.9300 . ?
C6 C7 1.469(3) . ?
C7 C8 1.322(3) . ?
C7 H7 0.9300 . ?
C8 C9 1.465(3) . ?
C9 C10 1.398(3) . ?
C9 C14 1.413(3) . ?
C10 C11 1.373(3) . ?
C10 H10 0.9300 . ?
C11 C12 1.386(3) . ?
C11 H11 0.9300 . ?
C12 C13 1.395(3) . ?
C13 C14 1.381(3) . ?
C13 H13 0.9300 . ?
C14 C15 1.493(3) . ?
C15 C16 1.498(3) . ?
C16 H16A 0.9600 . ?
C16 H16B 0.9600 . ?
C16 H16C 0.9600 . ?
C17 H17A 0.9600 . ?
C17 H17B 0.9600 . ?
C17 H17C 0.9600 . ?
C18 H18A 0.9600 . ?
C18 H18B 0.9600 . ?
C18 H18C 0.9600 . ?

loop_
_geom_hbond_atom_site_label_D
_geom_hbond_atom_site_label_H
_geom_hbond_atom_site_label_A
_geom_hbond_distance_DH
_geom_hbond_distance_HA
_geom_hbond_distance_DA
_geom_hbond_angle_DHA
_geom_hbond_site_symmetry_A
C18 H18B F1 0.96 2.62 3.378(3) 136.6 1_655
C17 H17A O1 0.96 2.62 3.491(3) 151.2 2_655
C16 H16C Br1 0.96 3.07 3.909(3) 146.3 2_556
C16 H16B O2 0.96 2.60 3.521(3) 161.8 1_455
C13 H13 O2 0.93 2.61 3.428(3) 147.1 2_765
C13 H13 O2 0.93 2.61 3.428(3) 147.1 2_765
C16 H16B O2 0.96 2.60 3.521(3) 161.8 1_455
C16 H16C Br1 0.96 3.07 3.909(3) 146.3 2_556
C17 H17A O1 0.96 2.62 3.491(3) 151.2 2_655
C18 H18B F1 0.96 2.62 3.378(3) 136.6 1_655

loop_
_geom_torsion_atom_site_label_1
_geom_torsion_atom_site_label_2
_geom_torsion_atom_site_label_3
_geom_torsion_atom_site_label_4
_geom_torsion
_geom_torsion_site_symmetry_1
_geom_torsion_site_symmetry_2
_geom_torsion_site_symmetry_3
_geom_torsion_site_symmetry_4
_geom_torsion_publ_flag
C17 O1 N1 C15 177.4(2) . . . . ?
C6 C1 C2 C3 0.6(4) . . . . ?
C1 C2 C3 C4 -1.7(4) . . . . ?
C1 C2 C3 Br1 178.40(17) . . . . ?
C2 C3 C4 C5 1.1(3) . . . . ?
Br1 C3 C4 C5 -179.02(17) . . . . ?
C3 C4 C5 C6 0.7(3) . . . . ?
C4 C5 C6 C1 -1.8(3) . . . . ?
C4 C5 C6 C7 178.1(2) . . . . ?
C2 C1 C6 C5 1.1(3) . . . . ?
C2 C1 C6 C7 -178.7(2) . . . . ?
C5 C6 C7 C8 -150.3(3) . . . . ?
C1 C6 C7 C8 29.6(4) . . . . ?
C6 C7 C8 F1 1.5(4) . . . . ?
C6 C7 C8 C9 176.3(2) . . . . ?
C7 C8 C9 C10 -138.2(3) . . . . ?
F1 C8 C9 C10 36.8(3) . . . . ?
C7 C8 C9 C14 38.0(4) . . . . ?
F1 C8 C9 C14 -147.0(2) . . . . ?
C14 C9 C10 C11 -1.5(4) . . . . ?
C8 C9 C10 C11 175.0(2) . . . . ?
C9 C10 C11 C12 -0.5(4) . . . . ?
C18 O2 C12 C11 -1.2(4) . . . . ?
C18 O2 C12 C13 178.1(2) . . . . ?
C10 C11 C12 O2 -179.7(2) . . . . ?
C10 C11 C12 C13 1.1(4) . . . . ?
O2 C12 C13 C14 -179.0(2) . . . . ?
C11 C12 C13 C14 0.3(3) . . . . ?
C12 C13 C14 C9 -2.3(3) . . . . ?
C12 C13 C14 C15 172.6(2) . . . . ?
C10 C9 C14 C13 2.8(3) . . . . ?
C8 C9 C14 C13 -173.5(2) . . . . ?
C10 C9 C14 C15 -171.8(2) . . . . ?
C8 C9 C14 C15 11.9(3) . . . . ?
O1 N1 C15 C14 -173.52(17) . . . . ?
O1 N1 C15 C16 -0.7(3) . . . . ?
C13 C14 C15 N1 55.6(3) . . . . ?
C9 C14 C15 N1 -129.7(2) . . . . ?
C13 C14 C15 C16 -117.6(2) . . . . ?
C9 C14 C15 C16 57.1(3) . . . . ?
